data_1506825
loop_
_publ_author_name
'Xin, Hao'
'Shi, Mei'
'Gao, Xi Cun'
'Huang, Yan Yi'
'Gong, Ze Liang'
'Nie, Dao Bo'
'Cao, Hong'
'Bian, Zu Qiang'
'Li, Fu You'
'Huang, Chun Hui'

_publ_section_title
;
 The Effect of Different Neutral Ligands on Photoluminescence and
 Electroluminescence Properties of Ternary Terbium Complexes
;
_journal_issue 30
_journal_name_full 'The Journal of Physical Chemistry B'
_journal_page_first 10796
_journal_paper_doi 10.1021/jp037816h
_journal_volume 108
_journal_year 2004
_chemical_formula_sum 'C61 H66 Cl3 N8 O6 Tb'
_chemical_formula_weight 1272.49
_chemical_name_systematic
; 
 ? 
;
_space_group_IT_number 2
_symmetry_cell_setting triclinic
_symmetry_space_group_name_Hall '-P 1'
_symmetry_space_group_name_H-M 'P -1'
_atom_sites_solution_hydrogens geom
_atom_sites_solution_primary direct
_atom_sites_solution_secondary difmap
_audit_creation_method SHELXL-97
_cell_angle_alpha 69.130(10)
_cell_angle_beta 77.076(8)
_cell_angle_gamma 65.411(4)
_cell_formula_units_Z 2
_cell_length_a 12.8867(17)
_cell_length_b 13.9288(15)
_cell_length_c 19.090(3)
_cell_measurement_temperature 293(2)
_cell_measurement_theta_max 27.48
_cell_measurement_theta_min 1.15
_cell_volume 2899.9(7)
_computing_cell_refinement 'RAPID AUTO (RIGAKU, 2001)'
_computing_data_collection 'RAPID AUTO (RIGAKU, 2001)'
_computing_data_reduction 'RAPID AUTO (RIGAKU, 2001)'
_computing_molecular_graphics 'SHELXTL (SIEMENS, 1994)'
_computing_publication_material 'SHELXTL (SIEMENS, 1994)'
_computing_structure_refinement 'SHELXL-97 (Sheldrick, 1997)'
_computing_structure_solution 'SHELXS-97 (Sheldrick, 1990)'
_diffrn_ambient_temperature 293(2)
_diffrn_measured_fraction_theta_full 0.885
_diffrn_measured_fraction_theta_max 0.885
_diffrn_measurement_device_type 'RIGAKU R-AXIS RAPID IP'
_diffrn_measurement_method OSCILLATION
_diffrn_radiation_monochromator graphite
_diffrn_radiation_source 'ROTATING ANODE'
_diffrn_radiation_type MoK\a
_diffrn_radiation_wavelength 0.71073
_diffrn_reflns_av_R_equivalents 0.0946
_diffrn_reflns_av_sigmaI/netI 0.2940
_diffrn_reflns_limit_h_max 16
_diffrn_reflns_limit_h_min -16
_diffrn_reflns_limit_k_max 18
_diffrn_reflns_limit_k_min -17
_diffrn_reflns_limit_l_max 24
_diffrn_reflns_limit_l_min -24
_diffrn_reflns_number 17869
_diffrn_reflns_theta_full 27.48
_diffrn_reflns_theta_max 27.48
_diffrn_reflns_theta_min 1.15
_exptl_absorpt_coefficient_mu 1.416
_exptl_absorpt_correction_T_max 0.8541
_exptl_absorpt_correction_T_min 0.7230
_exptl_absorpt_correction_type empirical
_exptl_absorpt_process_details 'PSI SCAN'
_exptl_crystal_density_diffrn 1.457
_exptl_crystal_density_method 'not measured'
_exptl_crystal_F_000 1304
_exptl_crystal_size_max 0.25
_exptl_crystal_size_mid 0.13
_exptl_crystal_size_min 0.12
_refine_diff_density_max 0.951
_refine_diff_density_min -1.275
_refine_diff_density_rms 0.134
_refine_ls_extinction_coef 0.00053(13)
_refine_ls_extinction_expression Fc^*^=kFc[1+0.001xFc^2^\l^3^/sin(2\q)]^-1/4^
_refine_ls_extinction_method SHELXL
_refine_ls_goodness_of_fit_ref 0.761
_refine_ls_hydrogen_treatment mixed
_refine_ls_matrix_type full
_refine_ls_number_parameters 713
_refine_ls_number_reflns 11767
_refine_ls_number_restraints 0
_refine_ls_restrained_S_all 0.761
_refine_ls_R_factor_all 0.1281
_refine_ls_R_factor_gt 0.0594
_refine_ls_shift/su_max 0.001
_refine_ls_shift/su_mean 0.000
_refine_ls_structure_factor_coef Fsqd
_refine_ls_weighting_details 'calc w=1/[\s^2^(Fo^2^)+(0.0244P)^2^+0.0000P] where P=(Fo^2^+2Fc^2^)/3'
_refine_ls_weighting_scheme calc
_refine_ls_wR_factor_gt 0.0910
_refine_ls_wR_factor_ref 0.1023
_reflns_number_gt 5420
_reflns_number_total 11767
_reflns_threshold_expression >2sigma(I)
_cod_data_source_file jp037816hsi20031212_114043.cif
_cod_data_source_block sx484
_cod_depositor_comments
;
The following automatic conversions were performed:
'_atom_site_symetry_multiplicity' tag replaced with
'_atom_site_symmetry_multiplicity'.

Automatic conversion script
Id: cif_correct_tags 1440 2010-10-19 06:21:57Z saulius 

The following automatic conversions were performed:

'_symmetry_cell_setting' value 'TRICLINIC' changed to 'triclinic'
according to /home/saulius/struct/CIF-dictionaries/cif_core.dic
dictionary named 'cif_core.dic' version 2.4.1 from
2010-06-29.

'_exptl_absorpt_correction_type' value 'EMPIRICAL'
changed to 'empirical' according to
/home/saulius/struct/CIF-dictionaries/cif_core.dic dictionary named
'cif_core.dic' version 2.4.1 from 2010-06-29.

Automatic conversion script
Id: cif_fix_values 1715 2011-07-08 13:25:40Z adriana 
;
_cod_original_cell_volume 2900.0(7)
_cod_original_sg_symbol_H-M P-1
_cod_database_code 1506825

loop_
_symmetry_equiv_pos_as_xyz
'x, y, z'
'-x, -y, -z'

loop_
_atom_site_label
_atom_site_type_symbol
_atom_site_fract_x
_atom_site_fract_y
_atom_site_fract_z
_atom_site_U_iso_or_equiv
_atom_site_adp_type
_atom_site_occupancy
_atom_site_symmetry_multiplicity
_atom_site_calc_flag
_atom_site_refinement_flags
Tb1 Tb 1.57294(3) -0.04821(3) 0.72827(2) 0.01907(12) Uani 1 1 d .
O1 O 1.6560(4) -0.2182(3) 0.7088(2) 0.0210(11) Uani 1 1 d .
O2 O 1.4314(4) -0.1311(3) 0.7696(2) 0.0238(11) Uani 1 1 d .
O3 O 1.4471(4) 0.0513(3) 0.8057(2) 0.0233(11) Uani 1 1 d .
O4 O 1.6245(4) -0.1574(3) 0.8510(3) 0.0269(12) Uani 1 1 d .
O5 O 1.7665(4) -0.0756(3) 0.7142(2) 0.0241(11) Uani 1 1 d .
O6 O 1.5827(4) 0.1315(3) 0.6774(2) 0.0216(11) Uani 1 1 d .
N1 N 1.4043(5) 0.0778(4) 0.6464(3) 0.0188(14) Uani 1 1 d .
N2 N 1.6215(5) -0.0139(4) 0.5849(3) 0.0194(13) Uani 1 1 d .
N3 N 1.7076(5) -0.4074(4) 0.7370(3) 0.0225(14) Uani 1 1 d .
N4 N 1.6608(5) -0.4889(4) 0.7753(3) 0.0252(15) Uani 1 1 d .
N5 N 1.3260(5) 0.0817(4) 0.9123(3) 0.0226(14) Uani 1 1 d .
N6 N 1.3173(5) 0.0292(4) 0.9897(3) 0.0228(15) Uani 1 1 d .
N7 N 1.9341(5) -0.0463(4) 0.6528(3) 0.0249(14) Uani 1 1 d .
N8 N 1.9701(5) 0.0399(5) 0.6058(3) 0.0369(17) Uani 1 1 d .
C1 C 1.2984(6) 0.1179(5) 0.6744(4) 0.0246(17) Uani 1 1 d .
H1A H 1.2794 0.0860 0.7248 0.030 Uiso 1 1 calc R
C2 C 1.2114(6) 0.2072(5) 0.6317(4) 0.0285(18) Uani 1 1 d .
H2A H 1.1366 0.2330 0.6530 0.034 Uiso 1 1 calc R
C3 C 1.2410(7) 0.2547(5) 0.5577(4) 0.032(2) Uani 1 1 d .
H3A H 1.1854 0.3150 0.5290 0.038 Uiso 1 1 calc R
C4 C 1.3525(6) 0.2152(5) 0.5240(4) 0.0225(17) Uani 1 1 d .
C5 C 1.3878(7) 0.2610(6) 0.4488(4) 0.031(2) Uani 1 1 d .
H5A H 1.3368 0.3252 0.4194 0.037 Uiso 1 1 calc R
C6 C 1.4920(7) 0.2148(5) 0.4192(4) 0.0326(19) Uani 1 1 d .
H6B H 1.5113 0.2454 0.3686 0.039 Uiso 1 1 calc R
C7 C 1.5774(6) 0.1181(5) 0.4627(4) 0.0202(17) Uani 1 1 d .
C8 C 1.6865(7) 0.0647(6) 0.4333(4) 0.0302(19) Uani 1 1 d .
H8B H 1.7088 0.0906 0.3825 0.036 Uiso 1 1 calc R
C9 C 1.7618(7) -0.0271(6) 0.4795(4) 0.0301(19) Uani 1 1 d .
H9A H 1.8356 -0.0637 0.4610 0.036 Uiso 1 1 calc R
C10 C 1.7240(6) -0.0625(5) 0.5539(4) 0.0247(18) Uani 1 1 d .
H10A H 1.7743 -0.1254 0.5847 0.030 Uiso 1 1 calc R
C11 C 1.4321(6) 0.1245(5) 0.5711(4) 0.0157(16) Uani 1 1 d .
C12 C 1.5461(6) 0.0763(5) 0.5392(4) 0.0213(19) Uani 1 1 d .
C13 C 1.8122(6) -0.4326(5) 0.6913(4) 0.0227(17) Uani 1 1 d .
C14 C 1.8810(6) -0.3715(5) 0.6784(4) 0.0236(18) Uani 1 1 d .
H14A H 1.8598 -0.3165 0.7014 0.028 Uiso 1 1 calc R
C15 C 1.9798(6) -0.3933(5) 0.6318(4) 0.0303(19) Uani 1 1 d .
H15A H 2.0257 -0.3527 0.6230 0.036 Uiso 1 1 calc R
C16 C 2.0124(6) -0.4756(5) 0.5972(4) 0.0305(19) Uani 1 1 d .
H16A H 2.0791 -0.4891 0.5648 0.037 Uiso 1 1 calc R
C17 C 1.9456(6) -0.5366(5) 0.6112(4) 0.0306(19) Uani 1 1 d .
H17A H 1.9674 -0.5929 0.5894 0.037 Uiso 1 1 calc R
C18 C 1.8455(6) -0.5140(5) 0.6582(4) 0.0274(18) Uani 1 1 d .
H18A H 1.8000 -0.5551 0.6673 0.033 Uiso 1 1 calc R
C19 C 1.5592(6) -0.4383(5) 0.8029(4) 0.0257(18) Uani 1 1 d .
C20 C 1.5309(6) -0.3195(5) 0.7840(3) 0.0219(17) Uani 1 1 d .
C21 C 1.6320(6) -0.3039(5) 0.7407(4) 0.0222(17) Uani 1 1 d .
C22 C 1.4908(6) -0.5062(5) 0.8523(4) 0.040(2) Uani 1 1 d .
H22A H 1.5322 -0.5822 0.8539 0.060 Uiso 1 1 calc R
H22B H 1.4185 -0.4800 0.8324 0.060 Uiso 1 1 calc R
H22C H 1.4778 -0.4997 0.9022 0.060 Uiso 1 1 calc R
C23 C 1.4304(6) -0.2272(6) 0.7911(4) 0.0215(17) Uani 1 1 d .
C24 C 1.3161(6) -0.2393(5) 0.8199(4) 0.0228(18) Uani 1 1 d .
H24A H 1.3268 -0.3154 0.8276 0.027 Uiso 1 1 calc R
H24B H 1.2645 -0.1934 0.7806 0.027 Uiso 1 1 calc R
C25 C 1.2560(6) -0.2099(5) 0.8930(4) 0.0282(19) Uani 1 1 d .
C26 C 1.3352(6) -0.2746(5) 0.9556(4) 0.036(2) Uani 1 1 d .
H26A H 1.3587 -0.3523 0.9629 0.055 Uiso 1 1 calc R
H26B H 1.2957 -0.2579 1.0013 0.055 Uiso 1 1 calc R
H26C H 1.4015 -0.2546 0.9422 0.055 Uiso 1 1 calc R
C27 C 1.1470(6) -0.2362(5) 0.9142(4) 0.040(2) Uani 1 1 d .
H27A H 1.1669 -0.3137 0.9228 0.060 Uiso 1 1 calc R
H27B H 1.0979 -0.1944 0.8740 0.060 Uiso 1 1 calc R
H27C H 1.1079 -0.2168 0.9592 0.060 Uiso 1 1 calc R
C28 C 1.2184(6) -0.0854(5) 0.8797(4) 0.036(2) Uani 1 1 d .
H28A H 1.2847 -0.0653 0.8659 0.054 Uiso 1 1 calc R
H28B H 1.1787 -0.0674 0.9250 0.054 Uiso 1 1 calc R
H28C H 1.1684 -0.0454 0.8399 0.054 Uiso 1 1 calc R
C29 C 1.2314(6) 0.1807(5) 0.8808(4) 0.0248(18) Uani 1 1 d .
C30 C 1.2472(6) 0.2523(5) 0.8107(4) 0.0279(19) Uani 1 1 d .
H30A H 1.3183 0.2374 0.7830 0.034 Uiso 1 1 calc R
C31 C 1.1539(6) 0.3468(5) 0.7830(4) 0.0309(19) Uani 1 1 d .
H31A H 1.1624 0.3944 0.7353 0.037 Uiso 1 1 calc R
C32 C 1.0501(6) 0.3713(5) 0.8240(4) 0.0291(18) Uani 1 1 d .
H32A H 0.9896 0.4364 0.8052 0.035 Uiso 1 1 calc R
C33 C 1.0352(6) 0.3001(6) 0.8928(4) 0.039(2) Uani 1 1 d .
H33A H 0.9635 0.3156 0.9197 0.047 Uiso 1 1 calc R
C34 C 1.1274(6) 0.2034(5) 0.9233(4) 0.0301(19) Uani 1 1 d .
H34A H 1.1183 0.1562 0.9710 0.036 Uiso 1 1 calc R
C35 C 1.4218(6) 0.0204(5) 0.8754(4) 0.0239(18) Uani 1 1 d .
C36 C 1.4802(6) -0.0754(5) 0.9325(4) 0.0228(17) Uani 1 1 d .
C37 C 1.4106(6) -0.0627(5) 1.0007(4) 0.0201(17) Uani 1 1 d .
C38 C 1.4207(6) -0.1371(5) 1.0810(4) 0.032(2) Uani 1 1 d .
H38A H 1.3576 -0.1029 1.1129 0.048 Uiso 1 1 calc R
H38B H 1.4914 -0.1487 1.0974 0.048 Uiso 1 1 calc R
H38C H 1.4197 -0.2068 1.0837 0.048 Uiso 1 1 calc R
C39 C 1.5823(6) -0.1600(5) 0.9176(4) 0.0195(17) Uani 1 1 d .
C40 C 1.6466(6) -0.2543(5) 0.9826(4) 0.0267(18) Uani 1 1 d .
H40A H 1.6697 -0.2214 1.0105 0.032 Uiso 1 1 calc R
H40B H 1.5917 -0.2847 1.0159 0.032 Uiso 1 1 calc R
C41 C 1.7514(6) -0.3509(5) 0.9679(4) 0.0304(19) Uani 1 1 d .
C42 C 1.7195(7) -0.4132(6) 0.9298(5) 0.073(3) Uani 1 1 d .
H42A H 1.6922 -0.3650 0.8819 0.110 Uiso 1 1 calc R
H42B H 1.6606 -0.4381 0.9610 0.110 Uiso 1 1 calc R
H42C H 1.7859 -0.4758 0.9226 0.110 Uiso 1 1 calc R
C43 C 1.8468(7) -0.3153(7) 0.9207(4) 0.067(3) Uani 1 1 d .
H43A H 1.8218 -0.2667 0.8723 0.101 Uiso 1 1 calc R
H43B H 1.9121 -0.3791 0.9144 0.101 Uiso 1 1 calc R
H43C H 1.8674 -0.2772 0.9453 0.101 Uiso 1 1 calc R
C44 C 1.7966(6) -0.4271(5) 1.0435(4) 0.0301(19) Uani 1 1 d .
H44A H 1.8180 -0.3878 1.0665 0.045 Uiso 1 1 calc R
H44B H 1.8622 -0.4899 1.0360 0.045 Uiso 1 1 calc R
H44C H 1.7379 -0.4516 1.0756 0.045 Uiso 1 1 calc R
C45 C 2.0209(6) -0.1557(5) 0.6744(4) 0.0261(18) Uani 1 1 d .
C46 C 2.0087(6) -0.2294(5) 0.7441(4) 0.0294(18) Uani 1 1 d .
H46A H 1.9434 -0.2102 0.7768 0.035 Uiso 1 1 calc R
C47 C 2.0957(6) -0.3327(5) 0.7644(4) 0.036(2) Uani 1 1 d .
H47A H 2.0893 -0.3832 0.8111 0.043 Uiso 1 1 calc R
C48 C 2.1911(7) -0.3599(6) 0.7153(5) 0.040(2) Uani 1 1 d .
H48A H 2.2494 -0.4290 0.7289 0.048 Uiso 1 1 calc R
C49 C 2.2010(7) -0.2851(5) 0.6454(4) 0.035(2) Uani 1 1 d .
H49A H 2.2665 -0.3034 0.6127 0.042 Uiso 1 1 calc R
C50 C 2.1144(6) -0.1842(5) 0.6245(4) 0.036(2) Uani 1 1 d .
H50A H 2.1190 -0.1353 0.5768 0.043 Uiso 1 1 calc R
C51 C 1.8172(6) -0.0119(5) 0.6721(4) 0.0228(17) Uani 1 1 d .
C52 C 1.7757(6) 0.1050(5) 0.6366(4) 0.0215(17) Uani 1 1 d .
C53 C 1.8747(7) 0.1291(5) 0.5976(4) 0.0299(19) Uani 1 1 d .
C54 C 1.8865(6) 0.2370(5) 0.5516(4) 0.043(2) Uani 1 1 d .
H54A H 1.9653 0.2245 0.5334 0.064 Uiso 1 1 calc R
H54B H 1.8609 0.2857 0.5823 0.064 Uiso 1 1 calc R
H54C H 1.8408 0.2700 0.5097 0.064 Uiso 1 1 calc R
C55 C 1.6567(7) 0.1722(5) 0.6456(4) 0.0214(17) Uani 1 1 d .
C56 C 1.6262(6) 0.2964(5) 0.6155(4) 0.0298(19) Uani 1 1 d .
H56A H 1.6215 0.3185 0.5617 0.036 Uiso 1 1 calc R
H56B H 1.6888 0.3123 0.6227 0.036 Uiso 1 1 calc R
C57 C 1.5138(7) 0.3699(5) 0.6500(4) 0.0279(19) Uani 1 1 d .
C58 C 1.5127(6) 0.4869(5) 0.6199(4) 0.039(2) Uani 1 1 d .
H58A H 1.5779 0.4887 0.6350 0.059 Uiso 1 1 calc R
H58B H 1.4438 0.5356 0.6396 0.059 Uiso 1 1 calc R
H58C H 1.5158 0.5105 0.5659 0.059 Uiso 1 1 calc R
C59 C 1.4071(6) 0.3685(5) 0.6243(4) 0.038(2) Uani 1 1 d .
H59A H 1.3382 0.4136 0.6466 0.057 Uiso 1 1 calc R
H59B H 1.4097 0.2940 0.6401 0.057 Uiso 1 1 calc R
H59C H 1.4081 0.3971 0.5705 0.057 Uiso 1 1 calc R
C60 C 1.5091(7) 0.3309(6) 0.7349(4) 0.046(2) Uani 1 1 d .
H60A H 1.5746 0.3316 0.7504 0.069 Uiso 1 1 calc R
H60B H 1.5094 0.2570 0.7531 0.069 Uiso 1 1 calc R
H60C H 1.4404 0.3792 0.7551 0.069 Uiso 1 1 calc R
C61 C 1.0717(8) -0.1438(6) 1.1643(5) 0.056(3) Uani 1 1 d .
H61A H 1.0059 -0.1486 1.1500 0.067 Uiso 1 1 calc R
Cl1 Cl 1.1800(2) -0.27272(16) 1.18026(13) 0.0626(7) Uani 1 1 d .
Cl2 Cl 1.0282(2) -0.10508(19) 1.24992(14) 0.0737(8) Uani 1 1 d .
Cl3 Cl 1.1117(2) -0.04597(19) 1.09280(15) 0.0912(10) Uani 1 1 d .

loop_
_atom_site_aniso_label
_atom_site_aniso_U_11
_atom_site_aniso_U_22
_atom_site_aniso_U_33
_atom_site_aniso_U_23
_atom_site_aniso_U_13
_atom_site_aniso_U_12
Tb1 0.0205(2) 0.01611(17) 0.01704(18) -0.00208(13) -0.00192(15) -0.00560(15)
O1 0.024(3) 0.012(2) 0.029(3) -0.005(2) -0.002(2) -0.011(2)
O2 0.027(3) 0.014(2) 0.029(3) -0.002(2) 0.000(2) -0.012(2)
O3 0.033(3) 0.019(2) 0.015(3) -0.003(2) 0.001(2) -0.011(2)
O4 0.032(3) 0.021(2) 0.019(3) -0.003(2) -0.004(3) -0.004(2)
O5 0.019(3) 0.017(2) 0.022(3) 0.001(2) 0.002(2) -0.001(2)
O6 0.024(3) 0.016(2) 0.027(3) -0.006(2) -0.003(2) -0.010(2)
N1 0.022(4) 0.022(3) 0.010(3) -0.008(3) 0.007(3) -0.008(3)
N2 0.012(3) 0.025(3) 0.023(3) -0.013(3) 0.007(3) -0.007(3)
N3 0.027(4) 0.016(3) 0.021(3) -0.003(3) 0.001(3) -0.008(3)
N4 0.026(4) 0.020(3) 0.022(4) -0.004(3) 0.007(3) -0.009(3)
N5 0.031(4) 0.024(3) 0.009(3) 0.001(3) -0.001(3) -0.012(3)
N6 0.027(4) 0.026(3) 0.020(3) -0.007(3) -0.001(3) -0.015(3)
N7 0.018(4) 0.027(3) 0.029(4) -0.012(3) 0.004(3) -0.007(3)
N8 0.031(4) 0.030(3) 0.040(4) -0.001(3) 0.008(3) -0.016(3)
C1 0.018(5) 0.025(4) 0.032(4) -0.011(3) 0.008(4) -0.013(4)
C2 0.006(4) 0.033(4) 0.041(5) -0.014(4) 0.005(4) -0.002(4)
C3 0.044(6) 0.023(4) 0.033(5) -0.002(4) -0.018(4) -0.015(4)
C4 0.017(5) 0.022(4) 0.032(5) -0.011(3) -0.002(4) -0.007(4)
C5 0.037(6) 0.030(4) 0.025(5) 0.002(4) -0.014(4) -0.014(4)
C6 0.041(6) 0.038(4) 0.013(4) -0.002(4) 0.002(4) -0.017(4)
C7 0.026(5) 0.022(4) 0.016(4) -0.011(3) 0.014(4) -0.015(4)
C8 0.043(6) 0.042(4) 0.017(4) -0.013(4) 0.008(4) -0.029(4)
C9 0.030(5) 0.039(4) 0.036(5) -0.021(4) 0.012(4) -0.025(4)
C10 0.011(4) 0.022(4) 0.039(5) -0.016(4) 0.003(4) -0.002(3)
C11 0.018(4) 0.017(3) 0.014(4) -0.006(3) -0.001(3) -0.008(3)
C12 0.020(5) 0.023(4) 0.023(5) -0.011(3) 0.001(4) -0.009(4)
C13 0.029(5) 0.020(3) 0.015(4) -0.004(3) -0.009(4) -0.002(4)
C14 0.018(4) 0.023(4) 0.028(4) -0.003(3) -0.002(4) -0.010(4)
C15 0.029(5) 0.032(4) 0.028(5) -0.007(4) -0.006(4) -0.009(4)
C16 0.023(5) 0.039(4) 0.020(4) -0.017(4) 0.006(4) 0.001(4)
C17 0.021(5) 0.030(4) 0.039(5) -0.017(4) 0.001(4) -0.004(4)
C18 0.026(5) 0.024(4) 0.031(5) 0.000(3) -0.021(4) -0.005(4)
C19 0.028(5) 0.024(4) 0.022(4) -0.005(3) -0.002(4) -0.008(4)
C20 0.030(5) 0.022(4) 0.014(4) -0.006(3) 0.001(4) -0.012(4)
C21 0.026(5) 0.023(4) 0.025(4) -0.015(3) -0.007(4) -0.007(4)
C22 0.063(6) 0.024(4) 0.038(5) -0.007(4) 0.001(4) -0.025(4)
C23 0.026(5) 0.038(4) 0.011(4) -0.014(3) 0.002(3) -0.019(4)
C24 0.014(4) 0.021(4) 0.032(5) -0.012(3) 0.002(4) -0.003(3)
C25 0.024(5) 0.027(4) 0.029(5) -0.013(4) 0.008(4) -0.006(4)
C26 0.052(6) 0.033(4) 0.022(4) -0.008(3) -0.005(4) -0.012(4)
C27 0.040(6) 0.042(4) 0.037(5) -0.013(4) 0.015(4) -0.024(4)
C28 0.032(5) 0.044(5) 0.038(5) -0.023(4) 0.009(4) -0.017(4)
C29 0.023(5) 0.013(3) 0.033(5) -0.007(3) -0.007(4) 0.000(3)
C30 0.035(5) 0.026(4) 0.024(4) -0.010(3) -0.001(4) -0.012(4)
C31 0.037(5) 0.028(4) 0.019(4) -0.001(3) 0.000(4) -0.010(4)
C32 0.026(5) 0.022(4) 0.036(5) -0.008(4) -0.007(4) -0.004(4)
C33 0.024(5) 0.039(4) 0.048(6) -0.014(4) 0.013(4) -0.013(4)
C34 0.028(5) 0.024(4) 0.028(4) -0.004(3) 0.001(4) -0.006(4)
C35 0.020(5) 0.025(4) 0.028(5) -0.010(4) -0.003(4) -0.008(4)
C36 0.012(4) 0.018(3) 0.033(5) -0.007(3) -0.008(4) 0.001(3)
C37 0.020(5) 0.019(4) 0.017(4) 0.000(3) -0.004(4) -0.006(4)
C38 0.033(5) 0.036(4) 0.024(4) -0.006(4) 0.001(4) -0.014(4)
C39 0.020(5) 0.017(3) 0.027(5) -0.013(3) -0.002(4) -0.006(4)
C40 0.030(5) 0.024(4) 0.025(4) -0.006(3) -0.007(4) -0.008(4)
C41 0.025(5) 0.024(4) 0.032(5) -0.007(4) -0.010(4) 0.003(4)
C42 0.094(8) 0.035(5) 0.073(7) -0.028(5) -0.056(6) 0.028(5)
C43 0.042(6) 0.078(6) 0.033(6) 0.027(5) 0.002(5) -0.015(6)
C44 0.033(5) 0.025(4) 0.027(4) -0.010(3) -0.010(4) -0.001(4)
C45 0.017(5) 0.026(4) 0.031(5) -0.008(4) 0.001(4) -0.007(4)
C46 0.021(5) 0.036(4) 0.032(5) -0.014(4) -0.003(4) -0.007(4)
C47 0.026(5) 0.030(4) 0.045(5) -0.009(4) -0.015(4) -0.002(4)
C48 0.031(5) 0.029(4) 0.063(6) -0.023(4) -0.008(5) -0.003(4)
C49 0.037(5) 0.027(4) 0.048(6) -0.017(4) 0.000(4) -0.017(4)
C50 0.030(5) 0.026(4) 0.043(5) -0.010(4) -0.006(4) -0.001(4)
C51 0.020(5) 0.027(4) 0.017(4) -0.010(3) -0.001(4) -0.002(4)
C52 0.029(5) 0.016(3) 0.015(4) 0.002(3) -0.003(4) -0.008(4)
C53 0.033(5) 0.024(4) 0.031(5) -0.011(4) 0.006(4) -0.011(4)
C54 0.048(6) 0.029(4) 0.047(5) -0.006(4) 0.003(5) -0.017(4)
C55 0.030(5) 0.013(3) 0.020(4) -0.004(3) -0.008(4) -0.006(4)
C56 0.022(5) 0.018(4) 0.041(5) -0.005(3) 0.002(4) -0.005(4)
C57 0.035(5) 0.020(4) 0.030(5) -0.010(3) -0.010(4) -0.006(4)
C58 0.039(5) 0.019(4) 0.056(6) -0.010(4) -0.001(4) -0.008(4)
C59 0.040(5) 0.028(4) 0.043(5) -0.005(4) -0.007(4) -0.014(4)
C60 0.066(7) 0.037(5) 0.041(6) -0.019(4) -0.018(5) -0.011(5)
C61 0.078(7) 0.042(5) 0.050(6) -0.010(4) -0.009(5) -0.026(5)
Cl1 0.0562(17) 0.0484(13) 0.0667(17) -0.0042(12) -0.0150(14) -0.0096(13)
Cl2 0.076(2) 0.0843(17) 0.0599(17) -0.0230(14) -0.0129(15) -0.0241(16)
Cl3 0.077(2) 0.0642(15) 0.075(2) 0.0165(14) 0.0119(16) -0.0118(16)

loop_
_atom_type_symbol
_atom_type_description
_atom_type_scat_dispersion_real
_atom_type_scat_dispersion_imag
_atom_type_scat_source
C C 0.0033 0.0016 'International Tables Vol C Tables 4.2.6.8 and 6.1.1.4'
H H 0.0000 0.0000 'International Tables Vol C Tables 4.2.6.8 and 6.1.1.4'
N N 0.0061 0.0033 'International Tables Vol C Tables 4.2.6.8 and 6.1.1.4'
O O 0.0106 0.0060 'International Tables Vol C Tables 4.2.6.8 and 6.1.1.4'
Tb Tb -0.1723 4.1537 'International Tables Vol C Tables 4.2.6.8 and 6.1.1.4'
Cl Cl 0.1484 0.1585 'International Tables Vol C Tables 4.2.6.8 and 6.1.1.4'

loop_
_geom_angle_atom_site_label_1
_geom_angle_atom_site_label_2
_geom_angle_atom_site_label_3
_geom_angle
O1 Tb1 O3 145.00(14)
O1 Tb1 O5 78.61(14)
O3 Tb1 O5 120.25(15)
O1 Tb1 O4 81.03(14)
O3 Tb1 O4 74.86(15)
O5 Tb1 O4 79.30(15)
O1 Tb1 O6 140.20(15)
O3 Tb1 O6 74.69(14)
O5 Tb1 O6 73.92(14)
O4 Tb1 O6 120.42(14)
O1 Tb1 O2 73.04(14)
O3 Tb1 O2 77.96(14)
O5 Tb1 O2 146.94(13)
O4 Tb1 O2 79.81(15)
O6 Tb1 O2 139.11(14)
O1 Tb1 N1 110.71(15)
O3 Tb1 N1 78.19(16)
O5 Tb1 N1 134.45(15)
O4 Tb1 N1 144.99(17)
O6 Tb1 N1 72.07(15)
O2 Tb1 N1 73.00(15)
O1 Tb1 N2 73.35(15)
O3 Tb1 N2 136.07(15)
O5 Tb1 N2 77.77(16)
O4 Tb1 N2 148.39(16)
O6 Tb1 N2 73.11(15)
O2 Tb1 N2 109.16(15)
N1 Tb1 N2 63.98(17)
C21 O1 Tb1 130.0(4)
C23 O2 Tb1 136.9(4)
C35 O3 Tb1 129.8(4)
C39 O4 Tb1 137.5(4)
C51 O5 Tb1 129.2(4)
C55 O6 Tb1 137.6(4)
C1 N1 C11 118.4(6)
C1 N1 Tb1 123.3(4)
C11 N1 Tb1 116.6(4)
C10 N2 C12 117.7(6)
C10 N2 Tb1 123.4(5)
C12 N2 Tb1 117.2(4)
C21 N3 N4 111.9(5)
C21 N3 C13 126.9(6)
N4 N3 C13 120.3(5)
C19 N4 N3 106.0(5)
C35 N5 N6 112.2(5)
C35 N5 C29 128.8(6)
N6 N5 C29 118.4(6)
C37 N6 N5 104.7(6)
C51 N7 N8 113.4(5)
C51 N7 C45 129.2(6)
N8 N7 C45 117.5(5)
C53 N8 N7 104.1(6)
N1 C1 C2 123.2(6)
N1 C1 H1A 118.4
C2 C1 H1A 118.4
C3 C2 C1 117.8(7)
C3 C2 H2A 121.1
C1 C2 H2A 121.1
C2 C3 C4 121.9(7)
C2 C3 H3A 119.0
C4 C3 H3A 119.0
C3 C4 C5 124.4(7)
C3 C4 C11 115.8(7)
C5 C4 C11 119.8(7)
C6 C5 C4 121.2(7)
C6 C5 H5A 119.4
C4 C5 H5A 119.4
C5 C6 C7 122.3(7)
C5 C6 H6B 118.9
C7 C6 H6B 118.9
C8 C7 C12 118.6(6)
C8 C7 C6 124.2(6)
C12 C7 C6 117.1(7)
C9 C8 C7 119.8(7)
C9 C8 H8B 120.1
C7 C8 H8B 120.1
C10 C9 C8 117.7(7)
C10 C9 H9A 121.1
C8 C9 H9A 121.1
N2 C10 C9 124.8(7)
N2 C10 H10A 117.6
C9 C10 H10A 117.6
N1 C11 C4 122.9(6)
N1 C11 C12 118.5(6)
C4 C11 C12 118.5(6)
N2 C12 C7 121.3(7)
N2 C12 C11 118.0(6)
C7 C12 C11 120.7(6)
C18 C13 C14 119.5(7)
C18 C13 N3 120.8(7)
C14 C13 N3 119.6(6)
C15 C14 C13 119.4(7)
C15 C14 H14A 120.3
C13 C14 H14A 120.3
C14 C15 C16 120.8(7)
C14 C15 H15A 119.6
C16 C15 H15A 119.6
C17 C16 C15 119.5(7)
C17 C16 H16A 120.3
C15 C16 H16A 120.3
C16 C17 C18 119.6(7)
C16 C17 H17A 120.2
C18 C17 H17A 120.2
C13 C18 C17 121.3(7)
C13 C18 H18A 119.4
C17 C18 H18A 119.4
N4 C19 C20 112.7(6)
N4 C19 C22 118.3(6)
C20 C19 C22 128.9(7)
C23 C20 C21 120.5(6)
C23 C20 C19 135.4(7)
C21 C20 C19 103.6(6)
O1 C21 N3 122.4(6)
O1 C21 C20 131.8(6)
N3 C21 C20 105.8(6)
C19 C22 H22A 109.5
C19 C22 H22B 109.5
H22A C22 H22B 109.5
C19 C22 H22C 109.5
H22A C22 H22C 109.5
H22B C22 H22C 109.5
O2 C23 C20 121.5(6)
O2 C23 C24 117.2(6)
C20 C23 C24 121.2(6)
C23 C24 C25 117.8(6)
C23 C24 H24A 107.9
C25 C24 H24A 107.9
C23 C24 H24B 107.9
C25 C24 H24B 107.9
H24A C24 H24B 107.2
C26 C25 C27 110.7(6)
C26 C25 C28 110.4(6)
C27 C25 C28 106.8(6)
C26 C25 C24 110.3(6)
C27 C25 C24 108.6(6)
C28 C25 C24 110.0(6)
C25 C26 H26A 109.5
C25 C26 H26B 109.5
H26A C26 H26B 109.5
C25 C26 H26C 109.5
H26A C26 H26C 109.5
H26B C26 H26C 109.5
C25 C27 H27A 109.5
C25 C27 H27B 109.5
H27A C27 H27B 109.5
C25 C27 H27C 109.5
H27A C27 H27C 109.5
H27B C27 H27C 109.5
C25 C28 H28A 109.5
C25 C28 H28B 109.5
H28A C28 H28B 109.5
C25 C28 H28C 109.5
H28A C28 H28C 109.5
H28B C28 H28C 109.5
C34 C29 C30 121.5(6)
C34 C29 N5 118.2(6)
C30 C29 N5 120.3(7)
C29 C30 C31 118.1(7)
C29 C30 H30A 120.9
C31 C30 H30A 120.9
C32 C31 C30 121.5(7)
C32 C31 H31A 119.3
C30 C31 H31A 119.3
C33 C32 C31 119.9(7)
C33 C32 H32A 120.0
C31 C32 H32A 120.0
C32 C33 C34 120.6(7)
C32 C33 H33A 119.7
C34 C33 H33A 119.7
C29 C34 C33 118.2(6)
C29 C34 H34A 120.9
C33 C34 H34A 120.9
O3 C35 N5 123.4(6)
O3 C35 C36 130.9(7)
N5 C35 C36 105.7(6)
C39 C36 C35 123.4(7)
C39 C36 C37 132.0(6)
C35 C36 C37 104.5(6)
N6 C37 C36 112.9(6)
N6 C37 C38 115.3(6)
C36 C37 C38 131.7(6)
C37 C38 H38A 109.5
C37 C38 H38B 109.5
H38A C38 H38B 109.5
C37 C38 H38C 109.5
H38A C38 H38C 109.5
H38B C38 H38C 109.5
O4 C39 C36 120.8(6)
O4 C39 C40 118.9(6)
C36 C39 C40 120.2(6)
C41 C40 C39 121.0(6)
C41 C40 H40A 107.1
C39 C40 H40A 107.1
C41 C40 H40B 107.1
C39 C40 H40B 107.1
H40A C40 H40B 106.8
C43 C41 C40 112.4(6)
C43 C41 C44 106.7(6)
C40 C41 C44 107.7(6)
C43 C41 C42 109.8(7)
C40 C41 C42 110.3(6)
C44 C41 C42 110.0(5)
C41 C42 H42A 109.5
C41 C42 H42B 109.5
H42A C42 H42B 109.5
C41 C42 H42C 109.5
H42A C42 H42C 109.5
H42B C42 H42C 109.5
C41 C43 H43A 109.5
C41 C43 H43B 109.5
H43A C43 H43B 109.5
C41 C43 H43C 109.5
H43A C43 H43C 109.5
H43B C43 H43C 109.5
C41 C44 H44A 109.5
C41 C44 H44B 109.5
H44A C44 H44B 109.5
C41 C44 H44C 109.5
H44A C44 H44C 109.5
H44B C44 H44C 109.5
C50 C45 C46 121.3(7)
C50 C45 N7 118.5(6)
C46 C45 N7 120.2(7)
C45 C46 C47 118.8(7)
C45 C46 H46A 120.6
C47 C46 H46A 120.6
C48 C47 C46 119.8(7)
C48 C47 H47A 120.1
C46 C47 H47A 120.1
C47 C48 C49 120.4(7)
C47 C48 H48A 119.8
C49 C48 H48A 119.8
C50 C49 C48 120.0(8)
C50 C49 H49A 120.0
C48 C49 H49A 120.0
C49 C50 C45 119.6(7)
C49 C50 H50A 120.2
C45 C50 H50A 120.2
O5 C51 N7 124.0(6)
O5 C51 C52 131.6(7)
N7 C51 C52 104.4(6)
C51 C52 C53 105.3(6)
C51 C52 C55 121.3(6)
C53 C52 C55 133.4(6)
N8 C53 C52 112.8(6)
N8 C53 C54 116.7(7)
C52 C53 C54 130.5(6)
C53 C54 H54A 109.5
C53 C54 H54B 109.5
H54A C54 H54B 109.5
C53 C54 H54C 109.5
H54A C54 H54C 109.5
H54B C54 H54C 109.5
O6 C55 C52 122.1(6)
O6 C55 C56 121.6(6)
C52 C55 C56 116.3(6)
C55 C56 C57 117.3(6)
C55 C56 H56A 108.0
C57 C56 H56A 108.0
C55 C56 H56B 108.0
C57 C56 H56B 108.0
H56A C56 H56B 107.2
C60 C57 C58 110.4(6)
C60 C57 C56 110.8(6)
C58 C57 C56 106.8(6)
C60 C57 C59 109.7(7)
C58 C57 C59 108.7(6)
C56 C57 C59 110.4(6)
C57 C58 H58A 109.5
C57 C58 H58B 109.5
H58A C58 H58B 109.5
C57 C58 H58C 109.5
H58A C58 H58C 109.5
H58B C58 H58C 109.5
C57 C59 H59A 109.5
C57 C59 H59B 109.5
H59A C59 H59B 109.5
C57 C59 H59C 109.5
H59A C59 H59C 109.5
H59B C59 H59C 109.5
C57 C60 H60A 109.5
C57 C60 H60B 109.5
H60A C60 H60B 109.5
C57 C60 H60C 109.5
H60A C60 H60C 109.5
H60B C60 H60C 109.5
Cl3 C61 Cl1 112.0(5)
Cl3 C61 Cl2 110.8(4)
Cl1 C61 Cl2 109.5(4)
Cl3 C61 H61A 108.1
Cl1 C61 H61A 108.1
Cl2 C61 H61A 108.1

loop_
_geom_bond_atom_site_label_1
_geom_bond_atom_site_label_2
_geom_bond_distance
Tb1 O1 2.287(4)
Tb1 O3 2.292(4)
Tb1 O5 2.329(4)
Tb1 O4 2.358(4)
Tb1 O6 2.387(4)
Tb1 O2 2.396(4)
Tb1 N1 2.577(5)
Tb1 N2 2.582(5)
O1 C21 1.263(7)
O2 C23 1.257(7)
O3 C35 1.256(8)
O4 C39 1.261(8)
O5 C51 1.265(7)
O6 C55 1.244(8)
N1 C1 1.309(7)
N1 C11 1.383(7)
N2 C10 1.321(7)
N2 C12 1.366(7)
N3 C21 1.380(7)
N3 N4 1.403(7)
N3 C13 1.414(8)
N4 C19 1.294(8)
N5 C35 1.383(8)
N5 N6 1.397(7)
N5 C29 1.445(7)
N6 C37 1.329(7)
N7 C51 1.383(8)
N7 N8 1.404(7)
N7 C45 1.443(8)
N8 C53 1.325(8)
C1 C2 1.412(8)
C1 H1A 0.9300
C2 C3 1.372(9)
C2 H2A 0.9300
C3 C4 1.400(9)
C3 H3A 0.9300
C4 C5 1.404(9)
C4 C11 1.408(8)
C5 C6 1.318(9)
C5 H5A 0.9300
C6 C7 1.446(8)
C6 H6B 0.9300
C7 C8 1.386(9)
C7 C12 1.400(9)
C8 C9 1.379(9)
C8 H8B 0.9300
C9 C10 1.374(9)
C9 H9A 0.9300
C10 H10A 0.9300
C11 C12 1.432(9)
C13 C18 1.361(9)
C13 C14 1.398(8)
C14 C15 1.367(9)
C14 H14A 0.9300
C15 C16 1.393(9)
C15 H15A 0.9300
C16 C17 1.371(9)
C16 H16A 0.9300
C17 C18 1.383(9)
C17 H17A 0.9300
C18 H18A 0.9300
C19 C20 1.460(8)
C19 C22 1.499(9)
C20 C23 1.417(9)
C20 C21 1.434(9)
C22 H22A 0.9600
C22 H22B 0.9600
C22 H22C 0.9600
C23 C24 1.510(8)
C24 C25 1.540(9)
C24 H24A 0.9700
C24 H24B 0.9700
C25 C26 1.516(9)
C25 C27 1.528(9)
C25 C28 1.534(8)
C26 H26A 0.9600
C26 H26B 0.9600
C26 H26C 0.9600
C27 H27A 0.9600
C27 H27B 0.9600
C27 H27C 0.9600
C28 H28A 0.9600
C28 H28B 0.9600
C28 H28C 0.9600
C29 C34 1.379(9)
C29 C30 1.386(9)
C30 C31 1.389(8)
C30 H30A 0.9300
C31 C32 1.364(9)
C31 H31A 0.9300
C32 C33 1.364(9)
C32 H32A 0.9300
C33 C34 1.409(8)
C33 H33A 0.9300
C34 H34A 0.9300
C35 C36 1.424(8)
C36 C39 1.408(8)
C36 C37 1.428(9)
C37 C38 1.513(8)
C38 H38A 0.9600
C38 H38B 0.9600
C38 H38C 0.9600
C39 C40 1.530(8)
C40 C41 1.517(9)
C40 H40A 0.9700
C40 H40B 0.9700
C41 C43 1.504(10)
C41 C44 1.523(8)
C41 C42 1.526(9)
C42 H42A 0.9600
C42 H42B 0.9600
C42 H42C 0.9600
C43 H43A 0.9600
C43 H43B 0.9600
C43 H43C 0.9600
C44 H44A 0.9600
C44 H44B 0.9600
C44 H44C 0.9600
C45 C50 1.369(9)
C45 C46 1.385(9)
C46 C47 1.390(8)
C46 H46A 0.9300
C47 C48 1.372(9)
C47 H47A 0.9300
C48 C49 1.389(9)
C48 H48A 0.9300
C49 C50 1.369(8)
C49 H49A 0.9300
C50 H50A 0.9300
C51 C52 1.431(8)
C52 C53 1.431(9)
C52 C55 1.434(9)
C53 C54 1.498(8)
C54 H54A 0.9600
C54 H54B 0.9600
C54 H54C 0.9600
C55 C56 1.518(8)
C56 C57 1.550(9)
C56 H56A 0.9700
C56 H56B 0.9700
C57 C60 1.511(9)
C57 C58 1.518(8)
C57 C59 1.569(9)
C58 H58A 0.9600
C58 H58B 0.9600
C58 H58C 0.9600
C59 H59A 0.9600
C59 H59B 0.9600
C59 H59C 0.9600
C60 H60A 0.9600
C60 H60B 0.9600
C60 H60C 0.9600
C61 Cl3 1.712(8)
C61 Cl1 1.727(8)
C61 Cl2 1.800(8)
C61 H61A 0.9800

loop_
_geom_torsion_atom_site_label_1
_geom_torsion_atom_site_label_2
_geom_torsion_atom_site_label_3
_geom_torsion_atom_site_label_4
_geom_torsion
O3 Tb1 O1 C21 11.0(6)
O5 Tb1 O1 C21 138.4(5)
O4 Tb1 O1 C21 57.6(5)
O6 Tb1 O1 C21 -174.7(4)
O2 Tb1 O1 C21 -24.4(5)
N1 Tb1 O1 C21 -88.1(5)
N2 Tb1 O1 C21 -141.1(5)
O1 Tb1 O2 C23 22.4(6)
O3 Tb1 O2 C23 -137.8(6)
O5 Tb1 O2 C23 -9.7(7)
O4 Tb1 O2 C23 -61.2(6)
O6 Tb1 O2 C23 173.4(5)
N1 Tb1 O2 C23 141.1(6)
N2 Tb1 O2 C23 87.4(6)
O1 Tb1 O3 C35 30.6(7)
O5 Tb1 O3 C35 -85.2(6)
O4 Tb1 O3 C35 -17.5(6)
O6 Tb1 O3 C35 -145.7(6)
O2 Tb1 O3 C35 65.0(6)
N1 Tb1 O3 C35 139.9(6)
N2 Tb1 O3 C35 170.2(5)
O1 Tb1 O4 C39 -141.2(6)
O3 Tb1 O4 C39 13.2(6)
O5 Tb1 O4 C39 138.8(6)
O6 Tb1 O4 C39 74.8(6)
O2 Tb1 O4 C39 -67.0(6)
N1 Tb1 O4 C39 -27.7(7)
N2 Tb1 O4 C39 -177.1(5)
O1 Tb1 O5 C51 129.5(5)
O3 Tb1 O5 C51 -82.3(5)
O4 Tb1 O5 C51 -147.6(5)
O6 Tb1 O5 C51 -21.4(5)
O2 Tb1 O5 C51 160.8(5)
N1 Tb1 O5 C51 21.6(6)
N2 Tb1 O5 C51 54.3(5)
O1 Tb1 O6 C55 -32.0(7)
O3 Tb1 O6 C55 144.6(6)
O5 Tb1 O6 C55 16.1(6)
O4 Tb1 O6 C55 83.0(6)
O2 Tb1 O6 C55 -165.6(6)
N1 Tb1 O6 C55 -133.1(6)
N2 Tb1 O6 C55 -65.7(6)
O1 Tb1 N1 C1 117.8(4)
O3 Tb1 N1 C1 -26.9(4)
O5 Tb1 N1 C1 -147.9(4)
O4 Tb1 N1 C1 13.4(6)
O6 Tb1 N1 C1 -104.4(5)
O2 Tb1 N1 C1 54.0(4)
N2 Tb1 N1 C1 176.1(5)
O1 Tb1 N1 C11 -77.7(4)
O3 Tb1 N1 C11 137.7(4)
O5 Tb1 N1 C11 16.6(5)
O4 Tb1 N1 C11 177.9(4)
O6 Tb1 N1 C11 60.2(4)
O2 Tb1 N1 C11 -141.4(4)
N2 Tb1 N1 C11 -19.4(4)
O1 Tb1 N2 C10 -51.8(5)
O3 Tb1 N2 C10 151.0(4)
O5 Tb1 N2 C10 29.8(4)
O4 Tb1 N2 C10 -14.6(6)
O6 Tb1 N2 C10 106.5(5)
O2 Tb1 N2 C10 -116.5(5)
N1 Tb1 N2 C10 -175.6(5)
O1 Tb1 N2 C12 143.5(5)
O3 Tb1 N2 C12 -13.7(5)
O5 Tb1 N2 C12 -134.9(4)
O4 Tb1 N2 C12 -179.3(4)
O6 Tb1 N2 C12 -58.2(4)
O2 Tb1 N2 C12 78.8(4)
N1 Tb1 N2 C12 19.7(4)
C21 N3 N4 C19 -0.7(7)
C13 N3 N4 C19 -171.0(6)
C35 N5 N6 C37 2.4(7)
C29 N5 N6 C37 174.6(5)
C51 N7 N8 C53 1.7(8)
C45 N7 N8 C53 -178.1(6)
C11 N1 C1 C2 -0.6(9)
Tb1 N1 C1 C2 163.7(5)
N1 C1 C2 C3 -1.1(10)
C1 C2 C3 C4 1.7(10)
C2 C3 C4 C5 -179.4(7)
C2 C3 C4 C11 -0.6(10)
C3 C4 C5 C6 -175.0(7)
C11 C4 C5 C6 6.2(10)
C4 C5 C6 C7 -3.1(11)
C5 C6 C7 C8 177.7(7)
C5 C6 C7 C12 -1.7(10)
C12 C7 C8 C9 -0.6(9)
C6 C7 C8 C9 180.0(6)
C7 C8 C9 C10 0.6(9)
C12 N2 C10 C9 2.2(10)
Tb1 N2 C10 C9 -162.4(5)
C8 C9 C10 N2 -1.5(10)
C1 N1 C11 C4 1.9(9)
Tb1 N1 C11 C4 -163.4(5)
C1 N1 C11 C12 -176.0(5)
Tb1 N1 C11 C12 18.7(7)
C3 C4 C11 N1 -1.3(9)
C5 C4 C11 N1 177.6(6)
C3 C4 C11 C12 176.6(6)
C5 C4 C11 C12 -4.5(9)
C10 N2 C12 C7 -2.1(9)
Tb1 N2 C12 C7 163.5(5)
C10 N2 C12 C11 175.5(6)
Tb1 N2 C12 C11 -18.9(7)
C8 C7 C12 N2 1.4(10)
C6 C7 C12 N2 -179.2(6)
C8 C7 C12 C11 -176.2(6)
C6 C7 C12 C11 3.3(9)
N1 C11 C12 N2 0.1(9)
C4 C11 C12 N2 -177.9(5)
N1 C11 C12 C7 177.8(6)
C4 C11 C12 C7 -0.2(9)
C21 N3 C13 C18 -141.5(6)
N4 N3 C13 C18 27.3(9)
C21 N3 C13 C14 37.0(9)
N4 N3 C13 C14 -154.2(6)
C18 C13 C14 C15 1.1(9)
N3 C13 C14 C15 -177.4(6)
C13 C14 C15 C16 -0.1(10)
C14 C15 C16 C17 -1.1(10)
C15 C16 C17 C18 1.4(10)
C14 C13 C18 C17 -0.8(9)
N3 C13 C18 C17 177.7(6)
C16 C17 C18 C13 -0.5(10)
N3 N4 C19 C20 0.9(7)
N3 N4 C19 C22 -175.5(6)
N4 C19 C20 C23 170.4(7)
C22 C19 C20 C23 -13.8(12)
N4 C19 C20 C21 -0.7(8)
C22 C19 C20 C21 175.1(7)
Tb1 O1 C21 N3 -162.4(4)
Tb1 O1 C21 C20 19.1(10)
N4 N3 C21 O1 -178.6(5)
C13 N3 C21 O1 -9.1(10)
N4 N3 C21 C20 0.2(7)
C13 N3 C21 C20 169.8(6)
C23 C20 C21 O1 6.2(11)
C19 C20 C21 O1 179.0(6)
C23 C20 C21 N3 -172.5(5)
C19 C20 C21 N3 0.3(7)
Tb1 O2 C23 C20 -10.3(9)
Tb1 O2 C23 C24 173.8(4)
C21 C20 C23 O2 -10.5(9)
C19 C20 C23 O2 179.5(7)
C21 C20 C23 C24 165.2(6)
C19 C20 C23 C24 -4.8(11)
O2 C23 C24 C25 -65.6(8)
C20 C23 C24 C25 118.5(7)
C23 C24 C25 C26 -54.5(8)
C23 C24 C25 C27 -176.0(6)
C23 C24 C25 C28 67.4(8)
C35 N5 C29 C34 154.9(6)
N6 N5 C29 C34 -15.8(9)
C35 N5 C29 C30 -27.6(10)
N6 N5 C29 C30 161.8(6)
C34 C29 C30 C31 -2.0(10)
N5 C29 C30 C31 -179.5(6)
C29 C30 C31 C32 2.1(10)
C30 C31 C32 C33 -2.5(11)
C31 C32 C33 C34 2.6(11)
C30 C29 C34 C33 2.2(10)
N5 C29 C34 C33 179.7(6)
C32 C33 C34 C29 -2.5(11)
Tb1 O3 C35 N5 -164.3(4)
Tb1 O3 C35 C36 18.3(11)
N6 N5 C35 O3 180.0(6)
C29 N5 C35 O3 8.9(10)
N6 N5 C35 C36 -2.0(7)
C29 N5 C35 C36 -173.1(6)
O3 C35 C36 C39 -2.9(12)
N5 C35 C36 C39 179.3(6)
O3 C35 C36 C37 178.5(7)
N5 C35 C36 C37 0.8(7)
N5 N6 C37 C36 -1.9(7)
N5 N6 C37 C38 -178.7(6)
C39 C36 C37 N6 -177.6(6)
C35 C36 C37 N6 0.8(8)
C39 C36 C37 C38 -1.5(13)
C35 C36 C37 C38 176.9(7)
Tb1 O4 C39 C36 -6.1(10)
Tb1 O4 C39 C40 176.5(4)
C35 C36 C39 O4 -3.8(10)
C37 C36 C39 O4 174.4(7)
C35 C36 C39 C40 173.6(6)
C37 C36 C39 C40 -8.3(11)
O4 C39 C40 C41 -7.6(9)
C36 C39 C40 C41 175.1(6)
C39 C40 C41 C43 60.9(9)
C39 C40 C41 C44 178.1(6)
C39 C40 C41 C42 -61.9(8)
C51 N7 C45 C50 147.7(7)
N8 N7 C45 C50 -32.5(9)
C51 N7 C45 C46 -32.1(10)
N8 N7 C45 C46 147.7(6)
C50 C45 C46 C47 2.5(11)
N7 C45 C46 C47 -177.7(6)
C45 C46 C47 C48 -0.5(10)
C46 C47 C48 C49 -0.2(11)
C47 C48 C49 C50 -1.2(11)
C48 C49 C50 C45 3.3(11)
C46 C45 C50 C49 -4.0(11)
N7 C45 C50 C49 176.2(6)
Tb1 O5 C51 N7 -161.9(4)
Tb1 O5 C51 C52 20.6(10)
N8 N7 C51 O5 -179.7(6)
C45 N7 C51 O5 0.1(11)
N8 N7 C51 C52 -1.6(7)
C45 N7 C51 C52 178.1(6)
O5 C51 C52 C53 178.7(7)
N7 C51 C52 C53 0.9(7)
O5 C51 C52 C55 0.0(11)
N7 C51 C52 C55 -177.9(6)
N7 N8 C53 C52 -1.0(8)
N7 N8 C53 C54 177.8(6)
C51 C52 C53 N8 0.1(8)
C55 C52 C53 N8 178.7(7)
C51 C52 C53 C54 -178.5(7)
C55 C52 C53 C54 0.1(13)
Tb1 O6 C55 C52 -5.8(10)
Tb1 O6 C55 C56 175.5(4)
C51 C52 C55 O6 -8.0(10)
C53 C52 C55 O6 173.7(7)
C51 C52 C55 C56 170.8(6)
C53 C52 C55 C56 -7.6(11)
O6 C55 C56 C57 22.2(10)
C52 C55 C56 C57 -156.5(6)
C55 C56 C57 C60 51.0(8)
C55 C56 C57 C58 171.3(6)
C55 C56 C57 C59 -70.7(8)
